data_7036519
loop_
_publ_author_name
'Zheng, Tao'
'Gao, Yang'
'Chen, Lanhua'
'Liu, Zhiyong'
'Diwu, Juan'
'Chai, Zhifang'
'Albrecht-Schmitt, Thomas E'
'Wang, Shuao'

_publ_section_title
;
 A new chiral uranyl phosphonate framework consisting of achiral building
 units generated from ionothermal reaction: structure and spectroscopy
 characterizations.
;
_journal_issue 41
_journal_name_full 'Dalton transactions (Cambridge, England : 2003)'
_journal_page_first 18158
_journal_page_last 18166
_journal_paper_doi 10.1039/c5dt02667a
_journal_volume 44
_journal_year 2015
_chemical_formula_moiety 'C6 H6 F O8 P2 U, C7 H10 N'
_chemical_formula_sum 'C13 H16 F N O8 P2 U'
_chemical_formula_weight 633.24
_chemical_name_systematic
;
 ?
;
_space_group_crystal_system triclinic
_space_group_IT_number 2
_space_group_name_Hall '-P 1'
_space_group_name_H-M_alt 'P -1'
_symmetry_space_group_name_Hall '-P 1'
_symmetry_space_group_name_H-M 'P -1'
_atom_sites_solution_hydrogens geom
_atom_sites_solution_primary direct
_atom_sites_solution_secondary difmap
_audit_block_doi 10.5517/cc1jdxwq
_audit_creation_method SHELXL-2014
_audit_update_record
;
2015-07-14 deposited with the CCDC.
2015-09-14 downloaded from the CCDC.
;
_cell_angle_alpha 110.067(2)
_cell_angle_beta 103.971(2)
_cell_angle_gamma 105.105(2)
_cell_formula_units_Z 2
_cell_length_a 9.7194(9)
_cell_length_b 10.3787(9)
_cell_length_c 10.4643(9)
_cell_measurement_temperature 293(2)
_cell_volume 891.27(14)
_computing_cell_refinement SMART
_computing_data_collection 'SMART (Bruker)'
_computing_data_reduction SMART
_computing_molecular_graphics 'SHELXL-2014 (Sheldrick, 2014)'
_computing_publication_material 'SHELXL-2014 (Sheldrick, 2014)'
_computing_structure_refinement 'SHELXL-2014 (Sheldrick, 2014)'
_computing_structure_solution 'SHELXL-2014 (Sheldrick, 2014)'
_diffrn_ambient_temperature 293(2)
_diffrn_measured_fraction_theta_full 0.997
_diffrn_measured_fraction_theta_max 0.998
_diffrn_measurement_device_type 'Bruker,Apex 2,CCD area detector'
_diffrn_measurement_method 'phi and omega scans'
_diffrn_radiation_type MoK\a
_diffrn_radiation_wavelength 0.71073
_diffrn_reflns_av_R_equivalents 0.0623
_diffrn_reflns_av_unetI/netI 0.0428
_diffrn_reflns_Laue_measured_fraction_full 0.997
_diffrn_reflns_Laue_measured_fraction_max 0.998
_diffrn_reflns_limit_h_max 12
_diffrn_reflns_limit_h_min -12
_diffrn_reflns_limit_k_max 13
_diffrn_reflns_limit_k_min -13
_diffrn_reflns_limit_l_max 13
_diffrn_reflns_limit_l_min -13
_diffrn_reflns_number 30504
_diffrn_reflns_point_group_measured_fraction_full 0.997
_diffrn_reflns_point_group_measured_fraction_max 0.998
_diffrn_reflns_theta_full 25.242
_diffrn_reflns_theta_max 27.545
_diffrn_reflns_theta_min 2.225
_exptl_absorpt_coefficient_mu 9.337
_exptl_absorpt_correction_T_max 0.830
_exptl_absorpt_correction_T_min 0.516
_exptl_absorpt_correction_type multi-scan
_exptl_absorpt_process_details 'SADABS, BRUKER'
_exptl_crystal_colour YELLOW
_exptl_crystal_density_diffrn 2.360
_exptl_crystal_density_meas ?
_exptl_crystal_density_method NONE
_exptl_crystal_description NEEDLE-LIKE
_exptl_crystal_F_000 592
_exptl_crystal_preparation Luminescent
_exptl_crystal_recrystallization_method 'ionothermal reactions'
_exptl_crystal_size_max 0.08
_exptl_crystal_size_mid 0.06
_exptl_crystal_size_min 0.02
_refine_diff_density_max 5.654
_refine_diff_density_min -7.156
_refine_diff_density_rms 0.461
_refine_ls_extinction_method none
_refine_ls_goodness_of_fit_ref 1.203
_refine_ls_hydrogen_treatment constr
_refine_ls_matrix_type full
_refine_ls_number_parameters 238
_refine_ls_number_reflns 4108
_refine_ls_number_restraints 161
_refine_ls_restrained_S_all 1.186
_refine_ls_R_factor_all 0.0788
_refine_ls_R_factor_gt 0.0719
_refine_ls_shift/su_max 0.000
_refine_ls_shift/su_mean 0.000
_refine_ls_structure_factor_coef Fsqd
_refine_ls_weighting_details 'w=1/[\s^2^(Fo^2^)+(0.0001P)^2^+93.6017P] where P=(Fo^2^+2Fc^2^)/3'
_refine_ls_weighting_scheme calc
_refine_ls_wR_factor_gt 0.2064
_refine_ls_wR_factor_ref 0.2090
_reflns_Friedel_coverage 0.000
_reflns_number_gt 3738
_reflns_number_total 4118
_reflns_threshold_expression 'I > 2\s(I)'
_cod_data_source_file c5dt02667a2.cif
_cod_data_source_block IL-13pbp-3
_cod_depositor_comments
;
The following automatic conversions were performed:

'_atom_sites_solution_primary' value 'DIRECT' changed to 'direct'
according to
/usr/data/users/saulius/crontab/automatic-downloads/rss-feeds/RSC/lib/dictionaries/cif_core.dic
dictionary named 'cif_core.dic' version 2.4.2 from 2011-04-26.

'_atom_sites_solution_secondary' value 'DIFMAP' changed to 'difmap'
according to
/usr/data/users/saulius/crontab/automatic-downloads/rss-feeds/RSC/lib/dictionaries/cif_core.dic
dictionary named 'cif_core.dic' version 2.4.2 from 2011-04-26.

'_exptl_absorpt_correction_type' value 'MULTI-SCAN' changed to
'multi-scan' according to
/usr/data/users/saulius/crontab/automatic-downloads/rss-feeds/RSC/lib/dictionaries/cif_core.dic
dictionary named 'cif_core.dic' version 2.4.2 from 2011-04-26.

'_exptl_crystal_density_meas' value 'NONE' was changed to '?' - the
value is perceived as not measured.

Automatic conversion script
Id: cif_fix_values 3271 2015-04-21 07:52:19Z andrius 

 Adding full bibliography for 7036518--7036520.cif.
;
_cod_original_formula_sum ' C13 H16 F N O8 P2 U'
_cod_database_code 7036519
_shelx_space_group_comment
;
The symmetry employed for this shelxl refinement is uniquely defined
by the following loop, which should always be used as a source of
symmetry information in preference to the above space-group names.
They are only intended as comments.
;
_shelxl_version_number 2014-3

loop_
_space_group_symop_operation_xyz
'x, y, z'
'-x, -y, -z'

loop_
_atom_site_label
_atom_site_type_symbol
_atom_site_fract_x
_atom_site_fract_y
_atom_site_fract_z
_atom_site_U_iso_or_equiv
_atom_site_adp_type
_atom_site_occupancy
_atom_site_site_symmetry_order
_atom_site_calc_flag
_atom_site_refinement_flags_posn
_atom_site_refinement_flags_adp
U1 U 0.72171(7) 0.57242(8) 0.03623(8) 0.0177(2) Uani 1 1 d . U
P1 P 0.8808(5) 0.2766(5) -0.0556(5) 0.0201(9) Uani 1 1 d . U
P2 P 0.9045(6) -0.0400(5) 0.2783(5) 0.0223(9) Uani 1 1 d . U
F1 F 0.5073(13) 0.6301(13) 0.0526(14) 0.032(3) Uani 1 1 d . U
O1 O 0.7646(15) 0.3520(15) -0.0529(16) 0.029(3) Uani 1 1 d . U
O2 O 1.0172(14) 0.3552(14) -0.0861(15) 0.023(3) Uani 1 1 d . U
O3 O 0.7973(15) 0.1146(15) -0.1778(16) 0.028(3) Uani 1 1 d . U
H3 H 0.8605 0.0828 -0.2016 0.042 Uiso 1 1 calc R U
O4 O 0.8088(15) -0.1660(15) 0.1280(15) 0.028(3) Uani 1 1 d . U
O5 O 1.0566(16) -0.0466(16) 0.3519(15) 0.028(3) Uani 1 1 d . U
O6 O 0.8088(16) -0.0286(18) 0.3782(17) 0.034(3) Uani 1 1 d . U
H6 H 0.8665 0.0157 0.4641 0.050 Uiso 1 1 calc R U
O7 O 0.6825(17) 0.5677(17) -0.1426(15) 0.032(3) Uani 1 1 d . U
O8 O 0.7619(17) 0.5770(19) 0.208(2) 0.045(4) Uani 1 1 d . U
C1 C 0.942(2) 0.269(2) 0.115(2) 0.024(4) Uani 1 1 d . U
C2 C 0.909(2) 0.133(2) 0.124(2) 0.026(4) Uani 1 1 d . U
H2 H 0.8624 0.0440 0.0399 0.031 Uiso 1 1 calc R U
C3 C 0.947(2) 0.132(2) 0.262(2) 0.024(4) Uani 1 1 d . U
C4 C 1.024(3) 0.264(3) 0.384(2) 0.036(5) Uani 1 1 d . U
H4 H 1.0520 0.2628 0.4754 0.043 Uiso 1 1 calc R U
C5 C 1.063(3) 0.398(3) 0.376(3) 0.040(5) Uani 1 1 d . U
H5 H 1.1156 0.4862 0.4609 0.048 Uiso 1 1 calc R U
C6 C 1.020(2) 0.398(2) 0.239(2) 0.032(4) Uani 1 1 d . U
H6A H 1.0445 0.4877 0.2318 0.038 Uiso 1 1 calc R U
N1 N 0.495(4) 0.217(3) 0.350(4) 0.107(12) Uani 1 1 d . U
C7 C 0.407(4) 0.269(3) 0.409(5) 0.084(11) Uani 1 1 d . U
H7 H 0.3348 0.2909 0.3528 0.100 Uiso 1 1 calc R U
C8 C 0.409(4) 0.292(3) 0.534(4) 0.081(10) Uani 1 1 d . U
H8 H 0.3435 0.3332 0.5692 0.097 Uiso 1 1 calc R U
C9 C 0.501(4) 0.258(4) 0.615(4) 0.073(9) Uani 1 1 d . U
H9 H 0.4989 0.2703 0.7070 0.087 Uiso 1 1 calc R U
C10 C 0.603(5) 0.203(4) 0.566(5) 0.086(11) Uani 1 1 d . U
H10 H 0.6679 0.1742 0.6216 0.103 Uiso 1 1 calc R U
C11 C 0.605(5) 0.191(4) 0.431(5) 0.090(12) Uani 1 1 d . U
H11 H 0.6796 0.1663 0.3972 0.108 Uiso 1 1 calc R U
C12 C 0.459(6) 0.170(6) 0.181(7) 0.15(2) Uani 1 1 d D U
H12A H 0.4450 0.0675 0.1262 0.183 Uiso 1 1 calc R U
H12B H 0.3760 0.1930 0.1342 0.183 Uiso 1 1 calc R U
C13 C 0.603(5) 0.271(5) 0.217(6) 0.117(16) Uani 1 1 d D U
H13A H 0.6069 0.3693 0.2665 0.175 Uiso 1 1 calc R U
H13B H 0.6247 0.2598 0.1304 0.175 Uiso 1 1 calc R U
H13C H 0.6779 0.2532 0.2811 0.175 Uiso 1 1 calc R U

loop_
_atom_site_aniso_label
_atom_site_aniso_U_11
_atom_site_aniso_U_22
_atom_site_aniso_U_33
_atom_site_aniso_U_23
_atom_site_aniso_U_13
_atom_site_aniso_U_12
U1 0.0146(3) 0.0221(3) 0.0254(3) 0.0138(3) 0.0120(2) 0.0113(2)
P1 0.018(2) 0.022(2) 0.027(2) 0.0161(19) 0.0056(18) 0.0121(18)
P2 0.024(2) 0.025(2) 0.023(2) 0.0117(19) 0.0111(18) 0.0122(19)
F1 0.023(5) 0.030(5) 0.042(6) 0.010(4) 0.016(4) 0.015(4)
O1 0.021(6) 0.029(6) 0.036(6) 0.013(5) 0.010(5) 0.011(5)
O2 0.020(5) 0.025(6) 0.034(6) 0.015(5) 0.016(5) 0.012(4)
O3 0.026(6) 0.026(7) 0.034(7) 0.014(6) 0.015(6) 0.008(5)
O4 0.027(6) 0.028(6) 0.031(6) 0.017(5) 0.009(5) 0.010(5)
O5 0.031(7) 0.041(8) 0.024(6) 0.018(6) 0.013(5) 0.021(6)
O6 0.026(7) 0.045(8) 0.034(7) 0.019(7) 0.016(6) 0.014(6)
O7 0.034(7) 0.038(8) 0.026(7) 0.010(6) 0.013(6) 0.017(6)
O8 0.025(7) 0.050(9) 0.075(11) 0.049(8) 0.011(7) 0.014(6)
C1 0.022(7) 0.025(7) 0.024(7) 0.007(6) 0.010(6) 0.009(6)
C2 0.025(7) 0.026(7) 0.022(7) 0.006(6) 0.009(6) 0.010(6)
C3 0.022(7) 0.025(7) 0.028(7) 0.010(6) 0.011(6) 0.012(6)
C4 0.036(8) 0.037(8) 0.031(8) 0.013(6) 0.010(6) 0.012(7)
C5 0.041(9) 0.034(8) 0.037(9) 0.009(7) 0.013(7) 0.012(7)
C6 0.035(8) 0.028(8) 0.033(8) 0.012(6) 0.013(6) 0.014(6)
N1 0.110(14) 0.117(15) 0.098(14) 0.044(10) 0.041(10) 0.050(10)
C7 0.084(13) 0.085(13) 0.083(14) 0.034(9) 0.025(9) 0.042(10)
C8 0.075(13) 0.080(13) 0.082(13) 0.024(9) 0.035(10) 0.032(9)
C9 0.076(12) 0.078(13) 0.063(12) 0.033(9) 0.033(9) 0.017(8)
C10 0.089(14) 0.086(14) 0.085(14) 0.044(10) 0.020(9) 0.038(10)
C11 0.092(14) 0.096(15) 0.089(14) 0.037(10) 0.040(10) 0.045(10)
C12 0.16(2) 0.15(2) 0.15(2) 0.074(14) 0.049(13) 0.055(13)
C13 0.12(2) 0.11(2) 0.12(2) 0.075(18) 0.039(16) 0.029(16)

loop_
_atom_type_symbol
_atom_type_description
_atom_type_scat_dispersion_real
_atom_type_scat_dispersion_imag
_atom_type_scat_source
C C 0.0033 0.0016 'International Tables Vol C Tables 4.2.6.8 and 6.1.1.4'
H H 0.0000 0.0000 'International Tables Vol C Tables 4.2.6.8 and 6.1.1.4'
F F 0.0171 0.0103 'International Tables Vol C Tables 4.2.6.8 and 6.1.1.4'
N N 0.0061 0.0033 'International Tables Vol C Tables 4.2.6.8 and 6.1.1.4'
O O 0.0106 0.0060 'International Tables Vol C Tables 4.2.6.8 and 6.1.1.4'
P P 0.1023 0.0942 'International Tables Vol C Tables 4.2.6.8 and 6.1.1.4'
U U -9.6767 9.6646 'International Tables Vol C Tables 4.2.6.8 and 6.1.1.4'

loop_
_geom_angle_atom_site_label_1
_geom_angle_atom_site_label_2
_geom_angle_atom_site_label_3
_geom_angle
_geom_angle_site_symmetry_1
_geom_angle_site_symmetry_3
O8 U1 O7 179.2(7) . .
O8 U1 O2 86.6(6) . 2_765
O7 U1 O2 92.6(6) . 2_765
O8 U1 F1 90.5(6) . 2_665
O7 U1 F1 90.1(6) . 2_665
O2 U1 F1 144.7(4) 2_765 2_665
O8 U1 F1 90.0(6) . .
O7 U1 F1 90.8(6) . .
O2 U1 F1 150.6(4) 2_765 .
F1 U1 F1 64.4(5) 2_665 .
O8 U1 O1 90.9(7) . .
O7 U1 O1 88.7(6) . .
O2 U1 O1 74.5(5) 2_765 .
F1 U1 O1 70.4(4) 2_665 .
F1 U1 O1 134.8(4) . .
O8 U1 O4 93.5(7) . 1_565
O7 U1 O4 86.5(6) . 1_565
O2 U1 O4 76.3(5) 2_765 1_565
F1 U1 O4 139.0(4) 2_665 1_565
F1 U1 O4 74.8(4) . 1_565
O1 U1 O4 150.2(5) . 1_565
O8 U1 U1 90.3(5) . 2_665
O7 U1 U1 90.5(5) . 2_665
O2 U1 U1 175.7(3) 2_765 2_665
F1 U1 U1 32.2(3) 2_665 2_665
F1 U1 U1 32.2(3) . 2_665
O1 U1 U1 102.6(3) . 2_665
O4 U1 U1 106.8(3) 1_565 2_665
O2 P1 O1 113.0(8) . .
O2 P1 O3 108.7(8) . .
O1 P1 O3 108.2(8) . .
O2 P1 C1 111.1(8) . .
O1 P1 C1 107.7(9) . .
O3 P1 C1 108.0(9) . .
O4 P2 O5 114.7(8) . .
O4 P2 O6 110.0(8) . .
O5 P2 O6 111.0(8) . .
O4 P2 C3 108.6(8) . .
O5 P2 C3 107.4(9) . .
O6 P2 C3 104.6(9) . .
U1 F1 U1 115.6(5) 2_665 .
P1 O1 U1 147.5(8) . .
P1 O2 U1 147.0(8) . 2_765
P1 O3 H3 109.5 . .
P2 O4 U1 133.4(8) . 1_545
P2 O6 H6 109.5 . .
C6 C1 C2 120.3(19) . .
C6 C1 P1 118.4(16) . .
C2 C1 P1 121.3(15) . .
C3 C2 C1 119.3(18) . .
C3 C2 H2 120.4 . .
C1 C2 H2 120.4 . .
C4 C3 C2 119.3(19) . .
C4 C3 P2 120.0(16) . .
C2 C3 P2 120.7(15) . .
C3 C4 C5 122(2) . .
C3 C4 H4 119.1 . .
C5 C4 H4 119.1 . .
C4 C5 C6 119(2) . .
C4 C5 H5 120.6 . .
C6 C5 H5 120.6 . .
C1 C6 C5 120(2) . .
C1 C6 H6A 119.8 . .
C5 C6 H6A 119.8 . .
C7 N1 C11 119(4) . .
C7 N1 C12 119(4) . .
C11 N1 C12 121(4) . .
C8 C7 N1 126(4) . .
C8 C7 H7 116.9 . .
N1 C7 H7 116.9 . .
C7 C8 C9 120(4) . .
C7 C8 H8 120.1 . .
C9 C8 H8 120.1 . .
C8 C9 C10 120(4) . .
C8 C9 H9 120.0 . .
C10 C9 H9 120.0 . .
C11 C10 C9 118(4) . .
C11 C10 H10 121.0 . .
C9 C10 H10 121.0 . .
N1 C11 C10 117(4) . .
N1 C11 H11 121.7 . .
C10 C11 H11 121.7 . .
C13 C12 N1 88(4) . .
C13 C12 H12A 114.0 . .
N1 C12 H12A 114.0 . .
C13 C12 H12B 114.0 . .
N1 C12 H12B 114.0 . .
H12A C12 H12B 111.2 . .
C12 C13 H13A 109.5 . .
C12 C13 H13B 109.5 . .
H13A C13 H13B 109.5 . .
C12 C13 H13C 109.5 . .
H13A C13 H13C 109.5 . .
H13B C13 H13C 109.5 . .

loop_
_geom_bond_atom_site_label_1
_geom_bond_atom_site_label_2
_geom_bond_distance
_geom_bond_site_symmetry_2
U1 O8 1.726(18) .
U1 O7 1.798(14) .
U1 O2 2.318(12) 2_765
U1 F1 2.336(12) 2_665
U1 F1 2.342(11) .
U1 O1 2.345(14) .
U1 O4 2.373(14) 1_565
U1 U1 3.9588(13) 2_665
P1 O2 1.531(13) .
P1 O1 1.533(14) .
P1 O3 1.559(14) .
P1 C1 1.78(2) .
P2 O4 1.515(15) .
P2 O5 1.524(14) .
P2 O6 1.554(15) .
P2 C3 1.80(2) .
F1 U1 2.336(12) 2_665
O2 U1 2.318(12) 2_765
O3 H3 0.8200 .
O4 U1 2.373(14) 1_545
O6 H6 0.8200 .
C1 C6 1.36(3) .
C1 C2 1.40(3) .
C2 C3 1.40(3) .
C2 H2 0.9300 .
C3 C4 1.37(3) .
C4 C5 1.38(3) .
C4 H4 0.9300 .
C5 C6 1.40(3) .
C5 H5 0.9300 .
C6 H6A 0.9300 .
N1 C7 1.30(5) .
N1 C11 1.35(5) .
N1 C12 1.59(7) .
C7 C8 1.24(5) .
C7 H7 0.9300 .
C8 C9 1.28(5) .
C8 H8 0.9300 .
C9 C10 1.39(5) .
C9 H9 0.9300 .
C10 C11 1.38(6) .
C10 H10 0.9300 .
C11 H11 0.9300 .
C12 C13 1.38(2) .
C12 H12A 0.9700 .
C12 H12B 0.9700 .
C13 H13A 0.9600 .
C13 H13B 0.9600 .
C13 H13C 0.9600 .

loop_
_geom_torsion_atom_site_label_1
_geom_torsion_atom_site_label_2
_geom_torsion_atom_site_label_3
_geom_torsion_atom_site_label_4
_geom_torsion
_geom_torsion_site_symmetry_4
O2 P1 O1 U1 -49.4(19) .
O3 P1 O1 U1 -169.9(15) .
C1 P1 O1 U1 73.7(18) .
O1 P1 O2 U1 142.7(13) 2_765
O3 P1 O2 U1 -97.1(15) 2_765
C1 P1 O2 U1 21.6(17) 2_765
O5 P2 O4 U1 52.3(13) 1_545
O6 P2 O4 U1 -73.7(13) 1_545
C3 P2 O4 U1 172.4(10) 1_545
O2 P1 C1 C6 60.3(18) .
O1 P1 C1 C6 -63.9(18) .
O3 P1 C1 C6 179.4(15) .
O2 P1 C1 C2 -121.2(16) .
O1 P1 C1 C2 114.6(16) .
O3 P1 C1 C2 -2.0(18) .
C6 C1 C2 C3 4(3) .
P1 C1 C2 C3 -174.0(14) .
C1 C2 C3 C4 -4(3) .
C1 C2 C3 P2 179.5(14) .
O4 P2 C3 C4 176.0(16) .
O5 P2 C3 C4 -59.4(18) .
O6 P2 C3 C4 58.6(18) .
O4 P2 C3 C2 -7.8(18) .
O5 P2 C3 C2 116.8(16) .
O6 P2 C3 C2 -125.2(16) .
C2 C3 C4 C5 2(3) .
P2 C3 C4 C5 178.2(18) .
C3 C4 C5 C6 0(4) .
C2 C1 C6 C5 -2(3) .
P1 C1 C6 C5 176.3(17) .
C4 C5 C6 C1 0(3) .
C11 N1 C7 C8 -3(3) .
C12 N1 C7 C8 170(3) .
N1 C7 C8 C9 -3(3) .
C7 C8 C9 C10 3(4) .
C8 C9 C10 C11 2(5) .
C7 N1 C11 C10 8(4) .
C12 N1 C11 C10 -164(3) .
C9 C10 C11 N1 -8(5) .
C7 N1 C12 C13 122(4) .
C11 N1 C12 C13 -65(5) .
